data_1511249
loop_
_publ_author_name
'Mirgel, R.'
'Jung, W.'

_publ_section_title
;
 The ternary alkali metal platinum borides Li Pt3 B, Na Pt3 B(1+x) and Na3
 Pt9 B5 -new structure variants of the Ce Co3 B2 type
;
_journal_name_full 'Journal of the Less-Common Metals'
_journal_page_first 87
_journal_page_last 99
_journal_paper_doi 10.1016/0022-5088(88)90352-9
_journal_volume 144
_journal_year 1988
_chemical_formula_sum 'B Na Pt3'
_chemical_name_systematic 'Na Pt3 B'
_space_group_IT_number 191
_symmetry_space_group_name_Hall '-P 6 2'
_symmetry_space_group_name_H-M 'P 6/m m m'
_cell_angle_alpha 90
_cell_angle_beta 90
_cell_angle_gamma 120
_cell_formula_units_Z 2
_cell_length_a 5.547
_cell_length_b 5.547
_cell_length_c 5.504
_cell_volume 146.665
_citation_journal_id_ASTM JCOMAH
_cod_data_source_file boron0-1_369.cif
_cod_data_source_block B1Na1Pt3
_cod_original_cell_volume 146.6646
_cod_original_formula_sum 'B1 Na1 Pt3'
_cod_database_code 1511249

loop_
_symmetry_equiv_pos_as_xyz
x,y,z
x-y,x,z
-y,x-y,z
-x,-y,z
-x+y,-x,z
y,-x+y,z
-y,-x,-z
x-y,-y,-z
x,x-y,-z
y,x,-z
-x+y,y,-z
-x,-x+y,-z
-x,-y,-z
-x+y,-x,-z
y,-x+y,-z
x,y,-z
x-y,x,-z
-y,x-y,-z
y,x,z
-x+y,y,z
-x,-x+y,z
-y,-x,z
x-y,-y,z
x,x-y,z

loop_
_atom_site_label
_atom_site_type_symbol
_atom_site_fract_x
_atom_site_fract_y
_atom_site_fract_z
_atom_site_occupancy
_atom_site_U_iso_or_equiv
B1 B 0.3333 0.6667 0.5 1 0.0
Pt1 Pt 0.5 0 0.2422 1 0.0
Na1 Na 0 0 0 1 0.0
Na2 Na 0 0 0.5 1 0.0
